data_4349693
loop_
_publ_author_name
'Wright, Christopher M. R.'
'Williams, Thomas J.'
'Turner, Zo\"e R.'
'Buffet, Jean-Charles'
'O'Hare, Dermot'

_publ_section_title
;
 Selective ethylene oligomerisation using supported tungsten mono-imido
 catalysts
;
_journal_issue 6
_journal_name_full 'Inorganic Chemistry Frontiers'
_journal_page_first 1048
_journal_paper_doi 10.1039/C7QI00128B
_journal_volume 4
_journal_year 2017
_chemical_formula_moiety 'C12 H17 Cl4 N O W'
_chemical_formula_sum 'C12 H17 Cl4 N O W'
_chemical_formula_weight 516.92
_chemical_properties_physical ', Air-sensitive,Moisture-sensitive'
_space_group_crystal_system triclinic
_space_group_IT_number 2
_space_group_name_Hall '-P 1'
_space_group_name_H-M_alt 'P -1'
_atom_sites_solution_hydrogens geom
_audit_block_doi 10.5517/ccdc.csd.cc1mzdll
_audit_creation_method SHELXL-2014
_audit_update_record
;
2016-11-23 deposited with the CCDC.
2017-05-10 downloaded from the CCDC.
;
_cell_angle_alpha 85.6090(10)
_cell_angle_beta 89.9950(10)
_cell_angle_gamma 64.3290(10)
_cell_formula_units_Z 2
_cell_length_a 7.9869(2)
_cell_length_b 8.7291(2)
_cell_length_c 12.9648(4)
_cell_measurement_reflns_used 12755
_cell_measurement_temperature 150(2)
_cell_measurement_theta_max 27.485
_cell_measurement_theta_min 5.097
_cell_volume 811.73(4)
_computing_cell_refinement 'HKL Scalepack (Otwinowski & Minor 1997)'
_computing_data_collection 'Collect (Nonius BV, 1997-2000)'
_computing_data_reduction 'HKL Denzo and Scalepack (Otwinowski & Minor 1997)'
_computing_molecular_graphics 'ORTEP, L. J. Farrugia, J. Appl. Crystallogr., 1997, 30, 565.'
_computing_structure_refinement 'SHELXL-2014/7 (Sheldrick, 2014)'
_computing_structure_solution 'L. Palatinus and G. Chapuis, J. Appl. Crystallogr., 2007, 40, 786-790.'
_diffrn_ambient_temperature 150(2)
_diffrn_detector_area_resol_mean 9
_diffrn_measured_fraction_theta_full 0.992
_diffrn_measured_fraction_theta_max 0.993
_diffrn_measurement_device_type KappaCCD
_diffrn_measurement_method 'CCD rotation images, thick slices'
_diffrn_radiation_type MoK\a
_diffrn_radiation_wavelength 0.71073
_diffrn_reflns_av_R_equivalents 0.0512
_diffrn_reflns_av_unetI/netI 0.0750
_diffrn_reflns_Laue_measured_fraction_full 0.992
_diffrn_reflns_Laue_measured_fraction_max 0.993
_diffrn_reflns_limit_h_max 10
_diffrn_reflns_limit_h_min -9
_diffrn_reflns_limit_k_max 11
_diffrn_reflns_limit_k_min -11
_diffrn_reflns_limit_l_max 16
_diffrn_reflns_limit_l_min -16
_diffrn_reflns_number 6820
_diffrn_reflns_point_group_measured_fraction_full 0.992
_diffrn_reflns_point_group_measured_fraction_max 0.993
_diffrn_reflns_theta_full 25.242
_diffrn_reflns_theta_max 27.491
_diffrn_reflns_theta_min 5.107
_diffrn_source 'Enraf Nonius FR590'
_exptl_absorpt_coefficient_mu 7.764
_exptl_absorpt_correction_T_max 1.00
_exptl_absorpt_correction_T_min 0.74
_exptl_absorpt_correction_type multi-scan
_exptl_absorpt_process_details sadabs
_exptl_crystal_colour orange
_exptl_crystal_density_diffrn 2.115
_exptl_crystal_description block
_exptl_crystal_F_000 492
_exptl_crystal_recrystallization_method 'Re-crystallisation from solvent: hexane'
_exptl_crystal_size_max 0.200
_exptl_crystal_size_mid 0.150
_exptl_crystal_size_min 0.100
_refine_diff_density_max 1.945
_refine_diff_density_min -1.955
_refine_diff_density_rms 0.214
_refine_ls_extinction_method none
_refine_ls_goodness_of_fit_ref 1.006
_refine_ls_hydrogen_treatment constr
_refine_ls_matrix_type full
_refine_ls_number_parameters 174
_refine_ls_number_reflns 3709
_refine_ls_number_restraints 0
_refine_ls_restrained_S_all 1.006
_refine_ls_R_factor_all 0.0577
_refine_ls_R_factor_gt 0.0387
_refine_ls_shift/su_max 0.001
_refine_ls_shift/su_mean 0.000
_refine_ls_structure_factor_coef Fsqd
_refine_ls_weighting_details 'w=1/[\s^2^(Fo^2^)+(0.0387P)^2^] where P=(Fo^2^+2Fc^2^)/3'
_refine_ls_weighting_scheme calc
_refine_ls_wR_factor_gt 0.0791
_refine_ls_wR_factor_ref 0.0865
_reflns_Friedel_coverage 0.000
_reflns_number_gt 2978
_reflns_number_total 3709
_reflns_threshold_expression 'I > 2\s(I)'
_cod_data_source_file c7qi00128b2.cif
_cod_data_source_block 005cw16
_cod_database_code 4349693
_shelx_space_group_comment
;
The symmetry employed for this shelxl refinement is uniquely defined
by the following loop, which should always be used as a source of
symmetry information in preference to the above space-group names.
They are only intended as comments.
;
_shelx_estimated_absorpt_t_min 0.306
_shelx_estimated_absorpt_t_max 0.511
_exptl_absorpt_special_details 'HKL Denzo and Scalepack (Otwinowski & Minor 1997)'
_shelxl_version_number 2014-3

loop_
_space_group_symop_operation_xyz
'x, y, z'
'-x, -y, -z'

loop_
_atom_site_label
_atom_site_type_symbol
_atom_site_fract_x
_atom_site_fract_y
_atom_site_fract_z
_atom_site_U_iso_or_equiv
_atom_site_adp_type
_atom_site_occupancy
_atom_site_site_symmetry_order
_atom_site_calc_flag
_atom_site_refinement_flags_posn
_atom_site_refinement_flags_adp
C1 C 0.0745(8) 0.9865(7) 0.3391(5) 0.0227(13) Uani 1 1 d . .
C2 C -0.1017(9) 1.1270(8) 0.3167(5) 0.0292(14) Uani 1 1 d . .
C3 C -0.1427(9) 1.2689(8) 0.3700(5) 0.0326(15) Uani 1 1 d . .
H3 H -0.2593 1.3650 0.3568 0.039 Uiso 1 1 calc R U
C4 C -0.0187(10) 1.2754(9) 0.4422(5) 0.0364(16) Uani 1 1 d . .
H4 H -0.0506 1.3749 0.4778 0.044 Uiso 1 1 calc R U
C5 C 0.1522(10) 1.1362(9) 0.4624(5) 0.0361(16) Uani 1 1 d . .
H5 H 0.2357 1.1409 0.5129 0.043 Uiso 1 1 calc R U
C6 C 0.2031(9) 0.9915(8) 0.4110(5) 0.0266(13) Uani 1 1 d . .
C7 C -0.2373(9) 1.1202(9) 0.2400(6) 0.0419(18) Uani 1 1 d . .
H7A H -0.3590 1.2164 0.2463 0.063 Uiso 1 1 calc R U
H7B H -0.2481 1.0129 0.2534 0.063 Uiso 1 1 calc R U
H7C H -0.1937 1.1268 0.1699 0.063 Uiso 1 1 calc R U
C8 C 0.3893(9) 0.8414(9) 0.4307(5) 0.0361(16) Uani 1 1 d . .
H8A H 0.4537 0.8594 0.4896 0.054 Uiso 1 1 calc R U
H8B H 0.4636 0.8292 0.3691 0.054 Uiso 1 1 calc R U
H8C H 0.3720 0.7377 0.4464 0.054 Uiso 1 1 calc R U
C9 C 0.3048(13) 0.3912(9) 0.0419(5) 0.052(2) Uani 1 1 d . .
H9A H 0.4051 0.4280 0.0314 0.062 Uiso 1 1 calc R U
H9B H 0.2040 0.4552 -0.0108 0.062 Uiso 1 1 calc R U
C10 C 0.3781(11) 0.2028(8) 0.0333(6) 0.0381(17) Uani 1 1 d . .
H10A H 0.5156 0.1490 0.0324 0.046 Uiso 1 1 calc R U
H10B H 0.3287 0.1804 -0.0309 0.046 Uiso 1 1 calc R U
C11 C 0.3132(10) 0.1334(8) 0.1274(5) 0.0354(16) Uani 1 1 d . .
H11A H 0.4186 0.0659 0.1769 0.043 Uiso 1 1 calc R U
H11B H 0.2548 0.0600 0.1073 0.043 Uiso 1 1 calc R U
C12 C 0.1728(10) 0.2895(8) 0.1748(5) 0.0359(16) Uani 1 1 d . .
H12A H 0.0456 0.3220 0.1466 0.043 Uiso 1 1 calc R U
H12B H 0.1745 0.2692 0.2510 0.043 Uiso 1 1 calc R U
Cl1 Cl 0.0656(3) 0.7965(2) 0.06132(12) 0.0376(4) Uani 1 1 d . .
Cl2 Cl 0.4709(2) 0.6140(2) 0.18126(13) 0.0344(4) Uani 1 1 d . .
Cl3 Cl 0.3039(2) 0.45963(18) 0.36773(11) 0.0290(3) Uani 1 1 d . .
Cl4 Cl -0.1134(2) 0.6506(2) 0.25302(14) 0.0335(4) Uani 1 1 d . .
N1 N 0.1179(6) 0.8405(6) 0.2883(4) 0.0252(11) Uani 1 1 d . .
O1 O 0.2349(6) 0.4216(5) 0.1447(3) 0.0307(10) Uani 1 1 d . .
W1 W 0.17047(3) 0.65865(3) 0.22603(2) 0.02297(10) Uani 1 1 d . .

loop_
_atom_site_aniso_label
_atom_site_aniso_U_11
_atom_site_aniso_U_22
_atom_site_aniso_U_33
_atom_site_aniso_U_23
_atom_site_aniso_U_13
_atom_site_aniso_U_12
C1 0.027(3) 0.018(3) 0.024(3) -0.004(2) 0.011(3) -0.011(3)
C2 0.031(3) 0.020(3) 0.034(4) -0.002(3) 0.009(3) -0.009(3)
C3 0.038(4) 0.019(3) 0.041(4) -0.003(3) 0.014(3) -0.012(3)
C4 0.051(4) 0.032(4) 0.036(4) -0.011(3) 0.019(3) -0.026(4)
C5 0.048(4) 0.050(4) 0.027(4) -0.008(3) 0.012(3) -0.035(4)
C6 0.032(3) 0.024(3) 0.027(3) -0.001(3) 0.002(3) -0.016(3)
C7 0.024(3) 0.027(4) 0.063(5) -0.005(3) -0.015(3) 0.000(3)
C8 0.038(4) 0.041(4) 0.036(4) 0.002(3) -0.006(3) -0.024(3)
C9 0.097(7) 0.032(4) 0.027(4) -0.003(3) 0.031(4) -0.029(4)
C10 0.051(4) 0.026(4) 0.042(4) -0.013(3) 0.017(3) -0.020(3)
C11 0.048(4) 0.023(3) 0.037(4) -0.007(3) 0.007(3) -0.015(3)
C12 0.052(4) 0.026(3) 0.039(4) -0.006(3) 0.015(3) -0.025(3)
Cl1 0.0542(10) 0.0271(8) 0.0282(8) 0.0076(7) -0.0081(8) -0.0162(8)
Cl2 0.0300(8) 0.0318(9) 0.0408(10) -0.0009(7) 0.0125(7) -0.0133(7)
Cl3 0.0318(8) 0.0224(8) 0.0269(8) 0.0049(6) 0.0019(6) -0.0074(6)
Cl4 0.0272(8) 0.0285(8) 0.0464(10) -0.0032(7) 0.0037(7) -0.0137(7)
N1 0.020(2) 0.021(3) 0.032(3) -0.003(2) 0.001(2) -0.006(2)
O1 0.047(3) 0.024(2) 0.026(2) -0.0071(18) 0.014(2) -0.019(2)
W1 0.02623(15) 0.01696(14) 0.02410(15) 0.00064(9) 0.00269(10) -0.00824(10)

loop_
_atom_type_symbol
_atom_type_description
_atom_type_scat_dispersion_real
_atom_type_scat_dispersion_imag
_atom_type_scat_source
C C 0.0033 0.0016 'International Tables Vol C Tables 4.2.6.8 and 6.1.1.4'
H H 0.0000 0.0000 'International Tables Vol C Tables 4.2.6.8 and 6.1.1.4'
Cl Cl 0.1484 0.1585 'International Tables Vol C Tables 4.2.6.8 and 6.1.1.4'
N N 0.0061 0.0033 'International Tables Vol C Tables 4.2.6.8 and 6.1.1.4'
O O 0.0106 0.0060 'International Tables Vol C Tables 4.2.6.8 and 6.1.1.4'
W W -0.8490 6.8722 'International Tables Vol C Tables 4.2.6.8 and 6.1.1.4'

loop_
_citation_id
_citation_doi
_citation_year
1 10.1039/C7QI00128B 2017

loop_
_geom_angle_atom_site_label_1
_geom_angle_atom_site_label_2
_geom_angle_atom_site_label_3
_geom_angle
N1 C1 C6 119.8(5)
N1 C1 C2 118.3(5)
C6 C1 C2 122.0(5)
C3 C2 C1 117.0(6)
C3 C2 C7 121.5(6)
C1 C2 C7 121.5(6)
C2 C3 C4 121.9(6)
C3 C4 C5 119.8(6)
C6 C5 C4 121.3(6)
C5 C6 C1 118.0(6)
C5 C6 C8 121.8(6)
C1 C6 C8 120.2(5)
O1 C9 C10 106.6(5)
C9 C10 C11 106.0(5)
C10 C11 C12 105.0(5)
O1 C12 C11 103.6(5)
C1 N1 W1 179.5(5)
C9 O1 C12 106.5(5)
C9 O1 W1 126.1(4)
C12 O1 W1 125.9(4)
N1 W1 O1 179.18(19)
N1 W1 Cl4 95.51(16)
O1 W1 Cl4 83.67(12)
N1 W1 Cl3 97.96(17)
O1 W1 Cl3 82.20(12)
Cl4 W1 Cl3 90.36(6)
N1 W1 Cl1 96.33(17)
O1 W1 Cl1 83.54(12)
Cl4 W1 Cl1 90.47(6)
Cl3 W1 Cl1 165.53(6)
N1 W1 Cl2 96.69(16)
O1 W1 Cl2 84.12(12)
Cl4 W1 Cl2 167.80(6)
Cl3 W1 Cl2 87.85(5)
Cl1 W1 Cl2 88.30(6)

loop_
_geom_bond_atom_site_label_1
_geom_bond_atom_site_label_2
_geom_bond_distance
C1 N1 1.387(7)
C1 C6 1.405(8)
C1 C2 1.421(8)
C2 C3 1.377(9)
C2 C7 1.493(9)
C3 C4 1.385(10)
C4 C5 1.387(10)
C5 C6 1.374(9)
C6 C8 1.501(9)
C9 O1 1.443(7)
C9 C10 1.501(9)
C10 C11 1.511(9)
C11 C12 1.515(9)
C12 O1 1.468(7)
Cl1 W1 2.3331(16)
Cl2 W1 2.3389(15)
Cl3 W1 2.3316(14)
Cl4 W1 2.3241(15)
N1 W1 1.722(5)
O1 W1 2.251(4)

loop_
_geom_torsion_atom_site_label_1
_geom_torsion_atom_site_label_2
_geom_torsion_atom_site_label_3
_geom_torsion_atom_site_label_4
_geom_torsion
N1 C1 C2 C3 178.6(5)
C6 C1 C2 C3 -0.8(9)
N1 C1 C2 C7 -0.7(9)
C6 C1 C2 C7 180.0(6)
C1 C2 C3 C4 -0.1(9)
C7 C2 C3 C4 179.1(6)
C2 C3 C4 C5 0.0(10)
C3 C4 C5 C6 1.0(10)
C4 C5 C6 C1 -1.8(9)
C4 C5 C6 C8 178.7(6)
N1 C1 C6 C5 -177.6(5)
C2 C1 C6 C5 1.7(9)
N1 C1 C6 C8 1.9(9)
C2 C1 C6 C8 -178.8(6)
O1 C9 C10 C11 10.8(9)
C9 C10 C11 C12 11.2(8)
C10 C11 C12 O1 -28.6(7)
C10 C9 O1 C12 -29.5(8)
C10 C9 O1 W1 163.7(5)
C11 C12 O1 C9 36.2(7)
C11 C12 O1 W1 -157.0(4)
